data_7105261
loop_
_publ_author_name
'Maerz, Andrew K.'
'Thomas, Haunani M.'
'Power, Nicholas P.'
'Deakyne, Carol A.'
'Atwood, Jerry L.'

_publ_section_title
;
 Dimeric nanocapsule induces conformational change
;
_journal_issue 8
_journal_name_full 'Chemical Communications'
_journal_page_first 1235
_journal_paper_doi 10.1039/b921911k
_journal_volume 46
_journal_year 2010
_chemical_formula_sum 'C36 H50 O11 S5'
_chemical_formula_weight 819.06
_space_group_IT_number 2
_symmetry_cell_setting triclinic
_symmetry_Int_Tables_number 2
_symmetry_space_group_name_Hall '-P 1'
_symmetry_space_group_name_H-M 'P -1'
_atom_sites_solution_hydrogens geom
_atom_sites_solution_primary direct
_atom_sites_solution_secondary difmap
_audit_creation_method SHELXL-97
_cell_angle_alpha 80.9620(10)
_cell_angle_beta 74.9120(10)
_cell_angle_gamma 71.9090(10)
_cell_formula_units_Z 2
_cell_length_a 11.6125(2)
_cell_length_b 11.8904(2)
_cell_length_c 16.1797(3)
_cell_measurement_reflns_used 7369
_cell_measurement_temperature 173(2)
_cell_measurement_theta_max 30.6
_cell_measurement_theta_min 2.2
_cell_volume 2043.31(6)
_computing_cell_refinement 'APEX2 (Bruker AXS, 2008)'
_computing_data_collection 'APEX2 (Bruker AXS, 2008)'
_computing_data_reduction 'APEX2 (Bruker AXS, 2008)'
_computing_molecular_graphics 'ORTEP-III (Burnett & Johnson, 1996)'
_computing_publication_material 'CIFTAB (Sheldrick, 1997)'
_computing_structure_refinement 'SHELXL-97 (Sheldrick, 1997)'
_computing_structure_solution 'SHELXS-97 (Sheldrick, 1997)'
_diffrn_ambient_temperature 173(2)
_diffrn_measured_fraction_theta_full 0.969
_diffrn_measured_fraction_theta_max 0.969
_diffrn_measurement_device_type 'Bruker APEXII CCD area detector'
_diffrn_measurement_method 'omega scans'
_diffrn_radiation_monochromator graphite
_diffrn_radiation_type MoK\a
_diffrn_radiation_wavelength 0.71073
_diffrn_reflns_av_R_equivalents 0.0258
_diffrn_reflns_av_sigmaI/netI 0.0364
_diffrn_reflns_limit_h_max 16
_diffrn_reflns_limit_h_min -16
_diffrn_reflns_limit_k_max 15
_diffrn_reflns_limit_k_min -17
_diffrn_reflns_limit_l_max 19
_diffrn_reflns_limit_l_min -23
_diffrn_reflns_number 27263
_diffrn_reflns_theta_full 30.58
_diffrn_reflns_theta_max 30.58
_diffrn_reflns_theta_min 1.31
_diffrn_source 'fine-focus sealed tube'
_diffrn_standards_decay_% 0.0
_exptl_absorpt_coefficient_mu 0.339
_exptl_absorpt_correction_T_max 0.94
_exptl_absorpt_correction_T_min 0.86
_exptl_absorpt_correction_type multi-scan
_exptl_absorpt_process_details
;
Data were corrected for decay and absorption using the program SADABS
(Sheldrick, G. M. (2003). SADABS. Version 2.10. University of
G\"ottingen, Germany).
;
_exptl_crystal_colour violet
_exptl_crystal_density_diffrn 1.331
_exptl_crystal_density_method 'not measured'
_exptl_crystal_description prism
_exptl_crystal_F_000 868
_exptl_crystal_size_max 0.45
_exptl_crystal_size_mid 0.25
_exptl_crystal_size_min 0.20
_refine_diff_density_max 1.366
_refine_diff_density_min -1.098
_refine_diff_density_rms 0.124
_refine_ls_extinction_method none
_refine_ls_goodness_of_fit_ref 1.492
_refine_ls_hydrogen_treatment constr
_refine_ls_matrix_type full
_refine_ls_number_parameters 480
_refine_ls_number_reflns 12161
_refine_ls_number_restraints 0
_refine_ls_restrained_S_all 1.492
_refine_ls_R_factor_all 0.1429
_refine_ls_R_factor_gt 0.1109
_refine_ls_shift/su_max 0.014
_refine_ls_shift/su_mean 0.002
_refine_ls_structure_factor_coef Fsqd
_refine_ls_weighting_details 'calc w=1/[\s^2^(Fo^2^)+(0.2000P)^2^+0.0000P] where P=(Fo^2^+2Fc^2^)/3'
_refine_ls_weighting_scheme calc
_refine_ls_wR_factor_gt 0.3534
_refine_ls_wR_factor_ref 0.3908
_reflns_number_gt 8205
_reflns_number_total 12161
_reflns_threshold_expression >2sigma(I)
_cod_data_source_file b921911k.txt
_cod_data_source_block PgPhDMSO
_cod_database_code 7105261

loop_
_symmetry_equiv_pos_as_xyz
'x, y, z'
'-x, -y, -z'

loop_
_atom_site_label
_atom_site_type_symbol
_atom_site_fract_x
_atom_site_fract_y
_atom_site_fract_z
_atom_site_U_iso_or_equiv
_atom_site_adp_type
_atom_site_occupancy
_atom_site_symmetry_multiplicity
_atom_site_calc_flag
_atom_site_refinement_flags
_atom_site_disorder_assembly
_atom_site_disorder_group
S1S S 0.32310(9) 0.93257(9) 0.42142(8) 0.0539(3) Uani 1 1 d . . .
S2S S 0.71471(15) 1.01822(12) 0.20458(9) 0.0763(4) Uani 1 1 d . . .
C14 C 0.6858(2) 0.5513(2) 0.63724(16) 0.0237(5) Uani 1 1 d . . .
H14 H 0.7119 0.6122 0.6584 0.028 Uiso 1 1 calc R . .
C7 C 0.7665(2) 0.4549(2) 0.32524(16) 0.0245(5) Uani 1 1 d . . .
H7 H 0.8229 0.4871 0.2759 0.029 Uiso 1 1 calc R . .
C6 C 0.4434(2) 0.4445(2) 0.30827(15) 0.0233(5) Uani 1 1 d . . .
O4 O 0.6392(2) 0.78984(18) 0.57246(14) 0.0357(5) Uani 1 1 d . . .
H4 H 0.6153 0.8587 0.5492 0.043 Uiso 1 1 calc R . .
C1 C 0.5399(2) 0.4559(2) 0.34052(15) 0.0225(5) Uani 1 1 d . . .
H1 H 0.5236 0.4692 0.3994 0.027 Uiso 1 1 calc R . .
O5 O 0.6602(2) 0.86380(19) 0.39763(15) 0.0407(5) Uani 1 1 d . . .
H5 H 0.5871 0.9042 0.4171 0.049 Uiso 1 1 calc R . .
O6 O 0.7115(2) 0.69754(19) 0.28201(13) 0.0370(5) Uani 1 1 d . . .
H6 H 0.6997 0.7714 0.2742 0.044 Uiso 1 1 calc R . .
C8 C 0.7173(2) 0.5080(2) 0.48105(16) 0.0233(5) Uani 1 1 d . . .
H8 H 0.7323 0.4260 0.4997 0.028 Uiso 1 1 calc R . .
C12 C 0.7027(2) 0.6628(2) 0.36713(17) 0.0270(5) Uani 1 1 d . . .
C2 C 0.6592(2) 0.4485(2) 0.28969(16) 0.0242(5) Uani 1 1 d . . .
O3 O 0.3768(2) 0.4183(2) 0.18722(13) 0.0400(5) Uani 1 1 d . . .
H3 H 0.3977 0.4253 0.1333 0.048 Uiso 1 1 calc R . .
C21 C 0.7841(2) 0.4339(3) 0.64882(17) 0.0279(5) Uani 1 1 d . . .
O1 O 0.80054(19) 0.4161(3) 0.15474(13) 0.0427(6) Uani 1 1 d . . .
H1A H 0.8058 0.3928 0.1071 0.051 Uiso 1 1 calc R . .
C11 C 0.6736(2) 0.7464(2) 0.42725(18) 0.0279(5) Uani 1 1 d . . .
C9 C 0.6872(2) 0.5895(2) 0.54243(16) 0.0233(5) Uani 1 1 d . . .
C13 C 0.7261(2) 0.5425(2) 0.39339(16) 0.0233(5) Uani 1 1 d . . .
C10 C 0.6655(2) 0.7094(2) 0.51429(17) 0.0260(5) Uani 1 1 d . . .
C5 C 0.4687(3) 0.4283(3) 0.22036(17) 0.0298(6) Uani 1 1 d . . .
C4 C 0.5872(3) 0.4212(3) 0.16838(17) 0.0340(6) Uani 1 1 d . . .
C15 C 0.8454(3) 0.3323(3) 0.35404(18) 0.0317(6) Uani 1 1 d . . .
O2 O 0.6100(2) 0.4006(3) 0.08346(14) 0.0478(6) Uani 1 1 d . . .
H2 H 0.6374 0.4543 0.0521 0.057 Uiso 1 1 calc R . .
C3 C 0.6828(2) 0.4279(3) 0.20413(17) 0.0300(6) Uani 1 1 d . . .
O1S O 0.4187(3) 0.9691(2) 0.4507(2) 0.0517(7) Uani 1 1 d . . .
C26 C 0.7604(3) 0.3373(3) 0.7021(2) 0.0425(7) Uani 1 1 d . . .
H26 H 0.6779 0.3413 0.7332 0.051 Uiso 1 1 calc R . .
C16 C 0.9597(3) 0.3231(4) 0.3703(3) 0.0516(10) Uani 1 1 d . . .
H16 H 0.9877 0.3917 0.3642 0.062 Uiso 1 1 calc R . .
C22 C 0.9071(3) 0.4244(4) 0.6043(2) 0.0449(8) Uani 1 1 d . . .
H22 H 0.9263 0.4904 0.5682 0.054 Uiso 1 1 calc R . .
O2S O 0.6667(5) 0.9175(3) 0.1987(2) 0.0844(12) Uani 1 1 d . . .
C20 C 0.8091(4) 0.2308(3) 0.3615(3) 0.0494(8) Uani 1 1 d . . .
H20 H 0.7322 0.2351 0.3490 0.059 Uiso 1 1 calc R . .
C25 C 0.8553(4) 0.2344(4) 0.7109(3) 0.0612(11) Uani 1 1 d . . .
H25 H 0.8371 0.1693 0.7487 0.073 Uiso 1 1 calc R . .
C23 C 1.0014(3) 0.3206(5) 0.6120(3) 0.0607(12) Uani 1 1 d . . .
H23 H 1.0840 0.3149 0.5803 0.073 Uiso 1 1 calc R . .
C24 C 0.9744(4) 0.2252(4) 0.6659(3) 0.0645(13) Uani 1 1 d . . .
H24 H 1.0385 0.1538 0.6717 0.077 Uiso 1 1 calc R . .
C18 C 0.9963(5) 0.1107(4) 0.4035(3) 0.0727(15) Uani 1 1 d . . .
H18 H 1.0477 0.0355 0.4199 0.087 Uiso 1 1 calc R . .
C1S C 0.3745(5) 0.7743(4) 0.4262(4) 0.0676(13) Uani 1 1 d . . .
H1S1 H 0.3654 0.7420 0.4864 0.101 Uiso 1 1 calc R . .
H1S2 H 0.4620 0.7484 0.3962 0.101 Uiso 1 1 calc R . .
H1S3 H 0.3242 0.7457 0.3987 0.101 Uiso 1 1 calc R . .
C17 C 1.0338(4) 0.2112(5) 0.3958(3) 0.0762(17) Uani 1 1 d . . .
H17 H 1.1114 0.2052 0.4079 0.091 Uiso 1 1 calc R . .
C19 C 0.8855(5) 0.1205(4) 0.3874(4) 0.0712(13) Uani 1 1 d . . .
H19 H 0.8582 0.0515 0.3936 0.085 Uiso 1 1 calc R . .
C2S C 0.3484(6) 0.9668(6) 0.3092(4) 0.0836(16) Uani 1 1 d . . .
H2S1 H 0.3235 1.0531 0.2965 0.125 Uiso 1 1 calc R . .
H2S2 H 0.2990 0.9316 0.2858 0.125 Uiso 1 1 calc R . .
H2S3 H 0.4368 0.9346 0.2829 0.125 Uiso 1 1 calc R . .
C4S C 0.5959(6) 1.1222(5) 0.2665(4) 0.0878(17) Uani 1 1 d . . .
H4S1 H 0.5818 1.0903 0.3267 0.132 Uiso 1 1 calc R . .
H4S2 H 0.5194 1.1391 0.2460 0.132 Uiso 1 1 calc R . .
H4S3 H 0.6198 1.1956 0.2614 0.132 Uiso 1 1 calc R . .
C3S C 0.7212(12) 1.0984(8) 0.1010(5) 0.147(4) Uani 1 1 d . . .
H3S1 H 0.7861 1.0502 0.0582 0.220 Uiso 1 1 calc R . .
H3S2 H 0.7404 1.1727 0.1023 0.220 Uiso 1 1 calc R . .
H3S3 H 0.6407 1.1163 0.0858 0.220 Uiso 1 1 calc R . .
S3S S 0.1674(2) 0.1000(2) 0.09756(14) 0.1236(8) Uani 1 1 d . . .
S4S S 0.8983(2) 0.3366(3) -0.08031(13) 0.0673(7) Uani 0.50 1 d P . .
S4S' S 0.9562(3) 0.4055(4) -0.0616(2) 0.0820(11) Uani 0.40 1 d P A 1
O4S O 0.9026(5) 0.3285(6) 0.0031(3) 0.137(2) Uani 1 1 d . A .
O3S O 0.2587(6) -0.0011(5) 0.1308(5) 0.141(2) Uani 1 1 d . . .
C8S C 0.9156(9) 0.4447(11) -0.1553(6) 0.152(4) Uani 1 1 d . . .
H8S1 H 0.8914 0.5315 -0.1653 0.227 Uiso 1 1 calc R A 1
H8S2 H 0.8453 0.4153 -0.1545 0.227 Uiso 1 1 calc R A 1
H8S3 H 0.9860 0.4106 -0.2013 0.227 Uiso 1 1 calc R A 1
C5S C 0.1361(15) 0.2184(9) 0.1575(7) 0.181(6) Uani 1 1 d . . .
H5S1 H 0.2090 0.2484 0.1447 0.271 Uiso 1 1 calc R . .
H5S2 H 0.1165 0.1923 0.2188 0.271 Uiso 1 1 calc R . .
H5S3 H 0.0650 0.2816 0.1432 0.271 Uiso 1 1 calc R . .
C7S C 1.0393(14) 0.2367(14) -0.1270(11) 0.104(4) Uiso 0.50 1 d P A .
H7S1 H 1.0446 0.2372 -0.1885 0.156 Uiso 0.50 1 calc PR . .
H7S2 H 1.0430 0.1566 -0.0994 0.156 Uiso 0.50 1 calc PR . .
H7S3 H 1.1090 0.2607 -0.1192 0.156 Uiso 0.50 1 calc PR . .
C7S' C 1.1104(13) 0.3453(13) -0.0781(10) 0.097(4) Uiso 0.50 1 d P A 1
H7S4 H 1.1496 0.4047 -0.0720 0.145 Uiso 0.50 1 calc PR A 1
H7S5 H 1.1428 0.3186 -0.1362 0.145 Uiso 0.50 1 calc PR A 1
H7S6 H 1.1292 0.2774 -0.0360 0.145 Uiso 0.50 1 calc PR A 1
C6S C 0.0221(11) 0.0872(16) 0.1405(10) 0.246(10) Uani 1 1 d . . .
H6S1 H 0.0118 0.0201 0.1178 0.368 Uiso 1 1 calc R . .
H6S2 H -0.0391 0.1604 0.1255 0.368 Uiso 1 1 calc R . .
H6S3 H 0.0095 0.0736 0.2032 0.368 Uiso 1 1 calc R . .
S5S S 0.4795(2) 0.2598(2) -0.01682(14) 0.0590(7) Uiso 0.566(5) 1 d P . .
O5S O 0.3942(5) 0.3733(5) 0.0117(3) 0.0473(12) Uiso 0.566(5) 1 d P B .
C9S C 0.6027(7) 0.2841(7) -0.0788(5) 0.106(2) Uiso 1 1 d . B .
H9S1 H 0.6608 0.2088 -0.0985 0.159 Uiso 1 1 calc R . .
H9S2 H 0.6416 0.3206 -0.0475 0.159 Uiso 1 1 calc R . .
H9S3 H 0.5811 0.3377 -0.1285 0.159 Uiso 1 1 calc R . .
C11S C 0.3241(16) 0.2942(16) -0.0797(11) 0.095(4) Uiso 0.434(5) 1 d P B 1
H11A H 0.3470 0.2137 -0.0977 0.143 Uiso 0.434(5) 1 calc PR B 1
H11B H 0.3402 0.3494 -0.1301 0.143 Uiso 0.434(5) 1 calc PR B 1
H11C H 0.2355 0.3180 -0.0515 0.143 Uiso 0.434(5) 1 calc PR B 1
S5S' S 0.4109(3) 0.2968(3) -0.00891(19) 0.0606(10) Uiso 0.434(5) 1 d P B 1
S4S" S 0.9776(9) 0.2956(9) -0.0785(6) 0.0442(18) Uiso 0.10 1 d P A 1
C10S C 0.4186(16) 0.2176(14) -0.0884(11) 0.121(5) Uiso 0.566(5) 1 d P . .
H10A H 0.4490 0.1327 -0.0715 0.181 Uiso 0.566(5) 1 calc PR B 1
H10B H 0.4756 0.2391 -0.1405 0.181 Uiso 0.566(5) 1 calc PR B 1
H10C H 0.3356 0.2348 -0.0997 0.181 Uiso 0.566(5) 1 calc PR B 1
O5S' O 0.3665(6) 0.4208(7) 0.0186(4) 0.0481(16) Uiso 0.434(5) 1 d P B 1

loop_
_atom_site_aniso_label
_atom_site_aniso_U_11
_atom_site_aniso_U_22
_atom_site_aniso_U_33
_atom_site_aniso_U_23
_atom_site_aniso_U_13
_atom_site_aniso_U_12
S1S 0.0509(5) 0.0403(5) 0.0707(7) 0.0014(4) -0.0192(5) -0.0117(4)
S2S 0.0997(10) 0.0576(7) 0.0646(8) 0.0011(6) -0.0019(7) -0.0288(7)
C14 0.0275(11) 0.0244(12) 0.0195(11) -0.0040(9) -0.0040(9) -0.0078(9)
C7 0.0233(11) 0.0272(12) 0.0204(11) -0.0040(9) -0.0037(8) -0.0033(9)
C6 0.0284(11) 0.0243(12) 0.0161(11) -0.0023(8) -0.0037(8) -0.0065(9)
O4 0.0510(12) 0.0231(10) 0.0302(11) -0.0072(8) -0.0065(9) -0.0064(9)
C1 0.0265(11) 0.0225(11) 0.0161(10) -0.0014(8) -0.0041(8) -0.0042(9)
O5 0.0573(13) 0.0222(10) 0.0360(12) 0.0007(8) -0.0049(10) -0.0079(9)
O6 0.0560(13) 0.0286(10) 0.0215(10) 0.0020(8) -0.0056(9) -0.0096(9)
C8 0.0258(11) 0.0225(11) 0.0218(11) -0.0018(9) -0.0056(9) -0.0069(9)
C12 0.0287(12) 0.0279(13) 0.0212(12) -0.0020(9) -0.0045(9) -0.0045(10)
C2 0.0256(11) 0.0259(12) 0.0186(11) -0.0034(9) -0.0042(9) -0.0036(9)
O3 0.0362(11) 0.0651(16) 0.0228(10) -0.0058(10) -0.0073(8) -0.0184(10)
C21 0.0257(11) 0.0349(14) 0.0243(12) -0.0035(10) -0.0089(9) -0.0072(10)
O1 0.0298(10) 0.0780(18) 0.0198(10) -0.0135(10) 0.0032(8) -0.0172(10)
C11 0.0319(12) 0.0208(12) 0.0267(13) -0.0003(9) -0.0039(10) -0.0044(9)
C9 0.0229(10) 0.0262(12) 0.0194(11) -0.0023(9) -0.0016(8) -0.0073(9)
C13 0.0225(10) 0.0264(12) 0.0196(11) -0.0031(9) -0.0029(8) -0.0059(9)
C10 0.0282(11) 0.0260(12) 0.0222(12) -0.0063(9) -0.0015(9) -0.0069(9)
C5 0.0319(13) 0.0389(15) 0.0192(12) -0.0029(10) -0.0067(9) -0.0100(11)
C4 0.0329(13) 0.0514(18) 0.0164(12) -0.0040(11) -0.0029(10) -0.0116(12)
C15 0.0334(13) 0.0323(14) 0.0245(12) -0.0110(10) -0.0083(10) 0.0032(10)
O2 0.0428(12) 0.086(2) 0.0180(10) -0.0113(11) -0.0031(8) -0.0230(12)
C3 0.0284(12) 0.0404(15) 0.0179(11) -0.0023(10) -0.0025(9) -0.0075(11)
O1S 0.0585(15) 0.0280(12) 0.0697(18) -0.0088(11) -0.0227(13) -0.0048(10)
C26 0.0398(16) 0.0326(16) 0.053(2) 0.0050(14) -0.0141(14) -0.0091(13)
C16 0.0422(17) 0.053(2) 0.055(2) -0.0217(17) -0.0248(16) 0.0122(15)
C22 0.0264(13) 0.073(3) 0.0328(16) -0.0065(15) -0.0066(11) -0.0102(14)
O2S 0.160(4) 0.0492(18) 0.0505(19) -0.0015(14) -0.027(2) -0.037(2)
C20 0.0514(19) 0.0305(17) 0.060(2) 0.0002(15) -0.0179(17) -0.0006(14)
C25 0.065(2) 0.041(2) 0.080(3) -0.0005(19) -0.039(2) -0.0020(18)
C23 0.0292(15) 0.092(3) 0.051(2) -0.023(2) -0.0130(14) 0.0076(17)
C24 0.049(2) 0.064(3) 0.075(3) -0.025(2) -0.036(2) 0.0189(19)
C18 0.079(3) 0.053(3) 0.054(2) -0.007(2) -0.020(2) 0.033(2)
C1S 0.066(3) 0.042(2) 0.105(4) -0.008(2) -0.026(3) -0.0209(19)
C17 0.058(2) 0.086(4) 0.065(3) -0.026(3) -0.035(2) 0.034(2)
C19 0.079(3) 0.0305(19) 0.080(3) 0.0053(19) -0.009(2) 0.0057(19)
C2S 0.103(4) 0.089(4) 0.076(4) 0.013(3) -0.035(3) -0.049(3)
C4S 0.113(5) 0.054(3) 0.094(4) -0.003(3) -0.005(3) -0.037(3)
C3S 0.261(12) 0.107(6) 0.082(5) 0.040(4) -0.033(6) -0.094(7)
S3S 0.1448(19) 0.1087(16) 0.0802(12) 0.0014(10) -0.0109(12) 0.0002(13)
S4S 0.0539(12) 0.117(2) 0.0351(10) -0.0195(11) -0.0049(8) -0.0270(13)
S4S' 0.0689(18) 0.146(4) 0.0430(15) -0.0141(18) -0.0022(13) -0.053(2)
O4S 0.095(3) 0.227(7) 0.043(2) -0.031(3) 0.018(2) 0.001(4)
O3S 0.146(5) 0.098(4) 0.157(6) -0.033(4) -0.045(4) 0.015(3)
C8S 0.121(6) 0.222(12) 0.129(7) 0.065(7) -0.074(6) -0.074(7)
C5S 0.291(16) 0.101(7) 0.101(7) -0.002(5) -0.029(8) -0.001(8)
C6S 0.135(9) 0.32(2) 0.224(17) 0.140(15) -0.049(10) -0.054(11)

loop_
_atom_type_symbol
_atom_type_description
_atom_type_scat_dispersion_real
_atom_type_scat_dispersion_imag
_atom_type_scat_source
C C 0.0033 0.0016 'International Tables Vol C Tables 4.2.6.8 and 6.1.1.4'
H H 0.0000 0.0000 'International Tables Vol C Tables 4.2.6.8 and 6.1.1.4'
O O 0.0106 0.0060 'International Tables Vol C Tables 4.2.6.8 and 6.1.1.4'
S S 0.1246 0.1234 'International Tables Vol C Tables 4.2.6.8 and 6.1.1.4'

loop_
_geom_angle_atom_site_label_1
_geom_angle_atom_site_label_2
_geom_angle_atom_site_label_3
_geom_angle
_geom_angle_site_symmetry_1
_geom_angle_site_symmetry_3
_geom_angle_publ_flag
O1S S1S C2S 106.5(2) . . ?
O1S S1S C1S 105.61(18) . . ?
C2S S1S C1S 100.3(3) . . ?
O2S S2S C4S 108.5(3) . . ?
O2S S2S C3S 104.6(4) . . ?
C4S S2S C3S 99.9(4) . . ?
C6 C14 C21 114.2(2) 2_666 . ?
C6 C14 C9 113.08(19) 2_666 . ?
C21 C14 C9 111.5(2) . . ?
C6 C14 H14 105.7 2_666 . ?
C21 C14 H14 105.7 . . ?
C9 C14 H14 105.7 . . ?
C13 C7 C2 113.2(2) . . ?
C13 C7 C15 112.5(2) . . ?
C2 C7 C15 113.0(2) . . ?
C13 C7 H7 105.7 . . ?
C2 C7 H7 105.7 . . ?
C15 C7 H7 105.7 . . ?
C1 C6 C5 117.6(2) . . ?
C1 C6 C14 123.8(2) . 2_666 ?
C5 C6 C14 118.6(2) . 2_666 ?
C10 O4 H4 109.5 . . ?
C2 C1 C6 122.8(2) . . ?
C2 C1 H1 118.6 . . ?
C6 C1 H1 118.6 . . ?
C11 O5 H5 109.5 . . ?
C12 O6 H6 109.5 . . ?
C13 C8 C9 122.7(2) . . ?
C13 C8 H8 118.7 . . ?
C9 C8 H8 118.7 . . ?
O6 C12 C13 118.7(2) . . ?
O6 C12 C11 120.8(2) . . ?
C13 C12 C11 120.4(2) . . ?
C3 C2 C1 118.4(2) . . ?
C3 C2 C7 118.4(2) . . ?
C1 C2 C7 123.1(2) . . ?
C5 O3 H3 109.5 . . ?
C26 C21 C22 117.7(3) . . ?
C26 C21 C14 124.3(2) . . ?
C22 C21 C14 118.0(3) . . ?
C3 O1 H1A 109.5 . . ?
O5 C11 C10 121.3(2) . . ?
O5 C11 C12 118.4(2) . . ?
C10 C11 C12 120.2(2) . . ?
C10 C9 C8 118.1(2) . . ?
C10 C9 C14 119.2(2) . . ?
C8 C9 C14 122.6(2) . . ?
C12 C13 C8 118.1(2) . . ?
C12 C13 C7 118.4(2) . . ?
C8 C13 C7 123.4(2) . . ?
O4 C10 C9 119.1(2) . . ?
O4 C10 C11 120.3(2) . . ?
C9 C10 C11 120.6(2) . . ?
O3 C5 C4 120.6(2) . . ?
O3 C5 C6 118.9(2) . . ?
C4 C5 C6 120.4(2) . . ?
O2 C4 C5 118.9(2) . . ?
O2 C4 C3 121.0(2) . . ?
C5 C4 C3 120.1(2) . . ?
C20 C15 C16 118.7(3) . . ?
C20 C15 C7 122.6(3) . . ?
C16 C15 C7 118.6(3) . . ?
C4 O2 H2 109.5 . . ?
O1 C3 C2 118.7(2) . . ?
O1 C3 C4 120.7(2) . . ?
C2 C3 C4 120.6(2) . . ?
C21 C26 C25 121.0(4) . . ?
C21 C26 H26 119.5 . . ?
C25 C26 H26 119.5 . . ?
C15 C16 C17 119.4(4) . . ?
C15 C16 H16 120.3 . . ?
C17 C16 H16 120.3 . . ?
C23 C22 C21 121.2(4) . . ?
C23 C22 H22 119.4 . . ?
C21 C22 H22 119.4 . . ?
C15 C20 C19 120.3(4) . . ?
C15 C20 H20 119.8 . . ?
C19 C20 H20 119.8 . . ?
C24 C25 C26 120.9(4) . . ?
C24 C25 H25 119.6 . . ?
C26 C25 H25 119.6 . . ?
C24 C23 C22 119.6(4) . . ?
C24 C23 H23 120.2 . . ?
C22 C23 H23 120.2 . . ?
C25 C24 C23 119.6(4) . . ?
C25 C24 H24 120.2 . . ?
C23 C24 H24 120.2 . . ?
C19 C18 C17 118.8(4) . . ?
C19 C18 H18 120.6 . . ?
C17 C18 H18 120.6 . . ?
S1S C1S H1S1 109.5 . . ?
S1S C1S H1S2 109.5 . . ?
H1S1 C1S H1S2 109.5 . . ?
S1S C1S H1S3 109.5 . . ?
H1S1 C1S H1S3 109.5 . . ?
H1S2 C1S H1S3 109.5 . . ?
C18 C17 C16 121.4(4) . . ?
C18 C17 H17 119.3 . . ?
C16 C17 H17 119.3 . . ?
C18 C19 C20 121.4(5) . . ?
C18 C19 H19 119.3 . . ?
C20 C19 H19 119.3 . . ?
S1S C2S H2S1 109.5 . . ?
S1S C2S H2S2 109.5 . . ?
H2S1 C2S H2S2 109.5 . . ?
S1S C2S H2S3 109.5 . . ?
H2S1 C2S H2S3 109.5 . . ?
H2S2 C2S H2S3 109.5 . . ?
S2S C4S H4S1 109.5 . . ?
S2S C4S H4S2 109.5 . . ?
H4S1 C4S H4S2 109.5 . . ?
S2S C4S H4S3 109.5 . . ?
H4S1 C4S H4S3 109.5 . . ?
H4S2 C4S H4S3 109.5 . . ?
S2S C3S H3S1 109.5 . . ?
S2S C3S H3S2 109.5 . . ?
H3S1 C3S H3S2 109.5 . . ?
S2S C3S H3S3 109.5 . . ?
H3S1 C3S H3S3 109.5 . . ?
H3S2 C3S H3S3 109.5 . . ?
O3S S3S C6S 109.7(5) . . ?
O3S S3S C5S 108.4(5) . . ?
C6S S3S C5S 90.2(9) . . ?
S4S" S4S S4S' 69.4(6) . . ?
S4S" S4S O4S 75.0(7) . . ?
S4S' S4S O4S 64.5(3) . . ?
S4S" S4S C7S 31.1(8) . . ?
S4S' S4S C7S 92.2(6) . . ?
O4S S4S C7S 103.8(6) . . ?
S4S" S4S' S4S 40.2(4) . . ?
S4S" S4S' O4S 62.2(5) . . ?
S4S S4S' O4S 58.8(3) . . ?
S4S" S4S' C8S 86.2(6) . . ?
S4S S4S' C8S 65.9(4) . . ?
O4S S4S' C8S 122.3(5) . . ?
S4S" S4S' C7S' 73.8(7) . . ?
S4S S4S' C7S' 113.1(6) . . ?
O4S S4S' C7S' 106.0(6) . . ?
C8S S4S' C7S' 109.6(7) . . ?
S4S O4S S4S" 38.0(4) . . ?
S4S O4S S4S' 56.7(3) . . ?
S4S" O4S S4S' 54.9(4) . . ?
S4S' C8S H8S1 109.5 . . ?
S4S' C8S H8S2 109.5 . . ?
H8S1 C8S H8S2 109.5 . . ?
S4S' C8S H8S3 109.5 . . ?
H8S1 C8S H8S3 109.5 . . ?
H8S2 C8S H8S3 109.5 . . ?
S3S C5S H5S1 109.5 . . ?
S3S C5S H5S2 109.5 . . ?
H5S1 C5S H5S2 109.5 . . ?
S3S C5S H5S3 109.5 . . ?
H5S1 C5S H5S3 109.5 . . ?
H5S2 C5S H5S3 109.5 . . ?
S4S C7S H7S1 109.5 . . ?
S4S C7S H7S2 109.5 . . ?
H7S1 C7S H7S2 109.5 . . ?
S4S C7S H7S3 109.5 . . ?
H7S1 C7S H7S3 109.5 . . ?
H7S2 C7S H7S3 109.5 . . ?
S4S' C7S' H7S4 109.5 . . ?
S4S' C7S' H7S5 109.5 . . ?
H7S4 C7S' H7S5 109.5 . . ?
S4S' C7S' H7S6 109.5 . . ?
H7S4 C7S' H7S6 109.5 . . ?
H7S5 C7S' H7S6 109.5 . . ?
S3S C6S H6S1 109.5 . . ?
S3S C6S H6S2 109.5 . . ?
H6S1 C6S H6S2 109.5 . . ?
S3S C6S H6S3 109.5 . . ?
H6S1 C6S H6S3 109.5 . . ?
H6S2 C6S H6S3 109.5 . . ?
O5S S5S C9S 108.5(4) . . ?
O5S S5S O5S' 2.6(3) . . ?
C9S S5S O5S' 105.9(4) . . ?
O5S' O5S S5S' 156.1(12) . . ?
O5S' O5S S5S 170.6(12) . . ?
S5S' O5S S5S 28.4(3) . . ?
S5S C9S H9S1 109.5 . . ?
S5S C9S H9S2 109.5 . . ?
H9S1 C9S H9S2 109.5 . . ?
S5S C9S H9S3 109.5 . . ?
H9S1 C9S H9S3 109.5 . . ?
H9S2 C9S H9S3 109.5 . . ?
S5S' C11S H11A 109.5 . . ?
S5S' C11S H11B 109.5 . . ?
H11A C11S H11B 109.5 . . ?
S5S' C11S H11C 109.5 . . ?
H11A C11S H11C 109.5 . . ?
H11B C11S H11C 109.5 . . ?
O5S S5S' O5S' 8.8(4) . . ?
O5S S5S' C10S 148.7(7) . . ?
O5S' S5S' C10S 142.4(7) . . ?
O5S S5S' C11S 114.7(7) . . ?
O5S' S5S' C11S 106.3(7) . . ?
C10S S5S' C11S 40.6(7) . . ?
S4S S4S" S4S' 70.4(7) . . ?
S4S S4S" O4S 67.0(7) . . ?
S4S' S4S" O4S 62.9(5) . . ?
S5S' C10S H10A 109.5 . . ?
S5S' C10S H10B 109.5 . . ?
H10A C10S H10B 109.5 . . ?
S5S' C10S H10C 109.5 . . ?
H10A C10S H10C 109.5 . . ?
H10B C10S H10C 109.5 . . ?
O5S O5S' S5S' 15.1(8) . . ?
O5S O5S' S5S 6.8(8) . . ?
S5S' O5S' S5S 18.49(16) . . ?

loop_
_geom_bond_atom_site_label_1
_geom_bond_atom_site_label_2
_geom_bond_distance
_geom_bond_site_symmetry_2
_geom_bond_publ_flag
S1S O1S 1.511(3) . ?
S1S C2S 1.765(6) . ?
S1S C1S 1.784(5) . ?
S2S O2S 1.494(4) . ?
S2S C4S 1.745(7) . ?
S2S C3S 1.789(7) . ?
C14 C6 1.521(3) 2_666 ?
C14 C21 1.525(4) . ?
C14 C9 1.528(3) . ?
C14 H14 1.0000 . ?
C7 C13 1.519(3) . ?
C7 C2 1.528(3) . ?
C7 C15 1.536(4) . ?
C7 H7 1.0000 . ?
C6 C1 1.402(3) . ?
C6 C5 1.407(3) . ?
C6 C14 1.521(3) 2_666 ?
O4 C10 1.359(3) . ?
O4 H4 0.8400 . ?
C1 C2 1.398(3) . ?
C1 H1 0.9500 . ?
O5 C11 1.377(3) . ?
O5 H5 0.8400 . ?
O6 C12 1.361(3) . ?
O6 H6 0.8400 . ?
C8 C13 1.399(3) . ?
C8 C9 1.400(3) . ?
C8 H8 0.9500 . ?
C12 C13 1.388(4) . ?
C12 C11 1.404(4) . ?
C2 C3 1.385(3) . ?
O3 C5 1.356(3) . ?
O3 H3 0.8400 . ?
C21 C26 1.378(4) . ?
C21 C22 1.401(4) . ?
O1 C3 1.369(3) . ?
O1 H1A 0.8400 . ?
C11 C10 1.396(4) . ?
C9 C10 1.391(4) . ?
C5 C4 1.399(4) . ?
C4 O2 1.376(3) . ?
C4 C3 1.405(4) . ?
C15 C20 1.376(5) . ?
C15 C16 1.387(4) . ?
O2 H2 0.8400 . ?
C26 C25 1.386(5) . ?
C26 H26 0.9500 . ?
C16 C17 1.409(6) . ?
C16 H16 0.9500 . ?
C22 C23 1.386(6) . ?
C22 H22 0.9500 . ?
C20 C19 1.407(5) . ?
C20 H20 0.9500 . ?
C25 C24 1.365(7) . ?
C25 H25 0.9500 . ?
C23 C24 1.383(8) . ?
C23 H23 0.9500 . ?
C24 H24 0.9500 . ?
C18 C19 1.346(8) . ?
C18 C17 1.372(8) . ?
C18 H18 0.9500 . ?
C1S H1S1 0.9800 . ?
C1S H1S2 0.9800 . ?
C1S H1S3 0.9800 . ?
C17 H17 0.9500 . ?
C19 H19 0.9500 . ?
C2S H2S1 0.9800 . ?
C2S H2S2 0.9800 . ?
C2S H2S3 0.9800 . ?
C4S H4S1 0.9800 . ?
C4S H4S2 0.9800 . ?
C4S H4S3 0.9800 . ?
C3S H3S1 0.9800 . ?
C3S H3S2 0.9800 . ?
C3S H3S3 0.9800 . ?
S3S O3S 1.470(6) . ?
S3S C6S 1.693(12) . ?
S3S C5S 1.727(11) . ?
S4S S4S" 0.904(10) . ?
S4S S4S' 1.320(4) . ?
S4S O4S 1.351(5) . ?
S4S C7S 1.759(16) . ?
S4S' S4S" 1.312(10) . ?
S4S' O4S 1.426(7) . ?
S4S' C8S 1.659(9) . ?
S4S' C7S' 1.675(15) . ?
O4S S4S" 1.417(10) . ?
C8S H8S1 0.9800 . ?
C8S H8S2 0.9800 . ?
C8S H8S3 0.9800 . ?
C5S H5S1 0.9800 . ?
C5S H5S2 0.9800 . ?
C5S H5S3 0.9800 . ?
C7S H7S1 0.9800 . ?
C7S H7S2 0.9800 . ?
C7S H7S3 0.9800 . ?
C7S' H7S4 0.9800 . ?
C7S' H7S5 0.9800 . ?
C7S' H7S6 0.9800 . ?
C6S H6S1 0.9800 . ?
C6S H6S2 0.9800 . ?
C6S H6S3 0.9800 . ?
S5S O5S 1.463(6) . ?
S5S C9S 1.599(8) . ?
S5S O5S' 2.026(8) . ?
O5S O5S' 0.568(7) . ?
O5S S5S' 0.964(6) . ?
C9S H9S1 0.9800 . ?
C9S H9S2 0.9800 . ?
C9S H9S3 0.9800 . ?
C11S S5S' 1.721(16) . ?
C11S H11A 0.9800 . ?
C11S H11B 0.9800 . ?
C11S H11C 0.9800 . ?
S5S' O5S' 1.501(8) . ?
S5S' C10S 1.679(16) . ?
C10S H10A 0.9800 . ?
C10S H10B 0.9800 . ?
C10S H10C 0.9800 . ?

loop_
_geom_torsion_atom_site_label_1
_geom_torsion_atom_site_label_2
_geom_torsion_atom_site_label_3
_geom_torsion_atom_site_label_4
_geom_torsion
_geom_torsion_site_symmetry_1
_geom_torsion_site_symmetry_2
_geom_torsion_site_symmetry_3
_geom_torsion_site_symmetry_4
_geom_torsion_publ_flag
C5 C6 C1 C2 -1.8(4) . . . . ?
C14 C6 C1 C2 178.2(2) 2_666 . . . ?
C6 C1 C2 C3 -0.6(4) . . . . ?
C6 C1 C2 C7 -177.0(2) . . . . ?
C13 C7 C2 C3 146.1(3) . . . . ?
C15 C7 C2 C3 -84.4(3) . . . . ?
C13 C7 C2 C1 -37.6(3) . . . . ?
C15 C7 C2 C1 92.0(3) . . . . ?
C6 C14 C21 C26 1.4(4) 2_666 . . . ?
C9 C14 C21 C26 -128.4(3) . . . . ?
C6 C14 C21 C22 -176.9(2) 2_666 . . . ?
C9 C14 C21 C22 53.3(3) . . . . ?
O6 C12 C11 O5 -3.2(4) . . . . ?
C13 C12 C11 O5 175.2(2) . . . . ?
O6 C12 C11 C10 -179.7(2) . . . . ?
C13 C12 C11 C10 -1.3(4) . . . . ?
C13 C8 C9 C10 0.0(4) . . . . ?
C13 C8 C9 C14 -175.9(2) . . . . ?
C6 C14 C9 C10 86.7(3) 2_666 . . . ?
C21 C14 C9 C10 -142.9(2) . . . . ?
C6 C14 C9 C8 -97.5(3) 2_666 . . . ?
C21 C14 C9 C8 32.9(3) . . . . ?
O6 C12 C13 C8 179.7(2) . . . . ?
C11 C12 C13 C8 1.3(4) . . . . ?
O6 C12 C13 C7 2.8(3) . . . . ?
C11 C12 C13 C7 -175.6(2) . . . . ?
C9 C8 C13 C12 -0.7(4) . . . . ?
C9 C8 C13 C7 176.1(2) . . . . ?
C2 C7 C13 C12 -77.2(3) . . . . ?
C15 C7 C13 C12 153.1(2) . . . . ?
C2 C7 C13 C8 106.1(3) . . . . ?
C15 C7 C13 C8 -23.6(3) . . . . ?
C8 C9 C10 O4 -178.3(2) . . . . ?
C14 C9 C10 O4 -2.3(3) . . . . ?
C8 C9 C10 C11 0.1(4) . . . . ?
C14 C9 C10 C11 176.1(2) . . . . ?
O5 C11 C10 O4 2.6(4) . . . . ?
C12 C11 C10 O4 179.0(2) . . . . ?
O5 C11 C10 C9 -175.8(2) . . . . ?
C12 C11 C10 C9 0.6(4) . . . . ?
C1 C6 C5 O3 -179.3(3) . . . . ?
C14 C6 C5 O3 0.7(4) 2_666 . . . ?
C1 C6 C5 C4 1.5(4) . . . . ?
C14 C6 C5 C4 -178.5(3) 2_666 . . . ?
O3 C5 C4 O2 -1.7(5) . . . . ?
C6 C5 C4 O2 177.4(3) . . . . ?
O3 C5 C4 C3 -177.9(3) . . . . ?
C6 C5 C4 C3 1.2(5) . . . . ?
C13 C7 C15 C20 118.7(3) . . . . ?
C2 C7 C15 C20 -11.1(4) . . . . ?
C13 C7 C15 C16 -63.6(3) . . . . ?
C2 C7 C15 C16 166.5(3) . . . . ?
C1 C2 C3 O1 -177.6(3) . . . . ?
C7 C2 C3 O1 -1.0(4) . . . . ?
C1 C2 C3 C4 3.4(4) . . . . ?
C7 C2 C3 C4 180.0(3) . . . . ?
O2 C4 C3 O1 1.1(5) . . . . ?
C5 C4 C3 O1 177.2(3) . . . . ?
O2 C4 C3 C2 -179.9(3) . . . . ?
C5 C4 C3 C2 -3.8(5) . . . . ?
C22 C21 C26 C25 -0.2(5) . . . . ?
C14 C21 C26 C25 -178.4(3) . . . . ?
C20 C15 C16 C17 -1.5(5) . . . . ?
C7 C15 C16 C17 -179.3(3) . . . . ?
C26 C21 C22 C23 1.4(5) . . . . ?
C14 C21 C22 C23 179.8(3) . . . . ?
C16 C15 C20 C19 1.7(6) . . . . ?
C7 C15 C20 C19 179.4(4) . . . . ?
C21 C26 C25 C24 -1.1(6) . . . . ?
C21 C22 C23 C24 -1.4(6) . . . . ?
C26 C25 C24 C23 1.1(7) . . . . ?
C22 C23 C24 C25 0.1(6) . . . . ?
C19 C18 C17 C16 -1.0(7) . . . . ?
C15 C16 C17 C18 1.2(7) . . . . ?
C17 C18 C19 C20 1.2(8) . . . . ?
C15 C20 C19 C18 -1.6(7) . . . . ?
O4S S4S S4S' S4S" 82.6(7) . . . . ?
C7S S4S S4S' S4S" -21.6(8) . . . . ?
S4S" S4S S4S' O4S -82.6(7) . . . . ?
C7S S4S S4S' O4S -104.2(6) . . . . ?
S4S" S4S S4S' C8S 114.6(8) . . . . ?
O4S S4S S4S' C8S -162.7(6) . . . . ?
C7S S4S S4S' C8S 93.0(7) . . . . ?
S4S" S4S S4S' C7S' 12.6(9) . . . . ?
O4S S4S S4S' C7S' 95.3(7) . . . . ?
C7S S4S S4S' C7S' -9.0(8) . . . . ?
S4S' S4S O4S S4S" -74.0(7) . . . . ?
C7S S4S O4S S4S" 11.8(8) . . . . ?
S4S" S4S O4S S4S' 74.0(7) . . . . ?
C7S S4S O4S S4S' 85.8(6) . . . . ?
S4S" S4S' O4S S4S -46.4(5) . . . . ?
C8S S4S' O4S S4S 18.7(6) . . . . ?
C7S' S4S' O4S S4S -107.7(6) . . . . ?
S4S S4S' O4S S4S" 46.4(5) . . . . ?
C8S S4S' O4S S4S" 65.1(8) . . . . ?
C7S' S4S' O4S S4S" -61.4(8) . . . . ?
C9S S5S O5S O5S' 11(7) . . . . ?
C9S S5S O5S S5S' 137.4(6) . . . . ?
O5S' S5S O5S S5S' 127(7) . . . . ?
S5S O5S S5S' O5S' -161(3) . . . . ?
O5S' O5S S5S' C10S 50(4) . . . . ?
S5S O5S S5S' C10S -111.4(14) . . . . ?
O5S' O5S S5S' C11S 18(3) . . . . ?
S5S O5S S5S' C11S -142.9(9) . . . . ?
O4S S4S S4S" S4S' -68.0(4) . . . . ?
C7S S4S S4S" S4S' 134.5(16) . . . . ?
S4S' S4S S4S" O4S 68.0(4) . . . . ?
C7S S4S S4S" O4S -157.5(16) . . . . ?
O4S S4S' S4S" S4S 73.5(6) . . . . ?
C8S S4S' S4S" S4S -56.3(6) . . . . ?
C7S' S4S' S4S" S4S -167.9(9) . . . . ?
S4S S4S' S4S" O4S -73.5(6) . . . . ?
C8S S4S' S4S" O4S -129.8(5) . . . . ?
C7S' S4S' S4S" O4S 118.5(7) . . . . ?
S4S' O4S S4S" S4S -78.9(6) . . . . ?
S4S O4S S4S" S4S' 78.9(6) . . . . ?
S5S O5S O5S' S5S' 110(8) . . . . ?
S5S' O5S O5S' S5S -110(8) . . . . ?
C10S S5S' O5S' O5S -139(3) . . . . ?
C11S S5S' O5S' O5S -163(3) . . . . ?
O5S S5S' O5S' S5S 21(3) . . . . ?
C10S S5S' O5S' S5S -118.8(12) . . . . ?
C11S S5S' O5S' S5S -142.2(8) . . . . ?
C9S S5S O5S' O5S -169(7) . . . . ?
O5S S5S O5S' S5S' -51(7) . . . . ?
C9S S5S O5S' S5S' 139.9(6) . . . . ?
